data_4074821
loop_
_publ_author_name
'Sun, Hao'
'Chen, Weizhong'
'Kaifer, Angel E.'

_publ_section_title
;
 A Simple Method Based on NMR Spectroscopy and Ultramicroelectrode
 Voltammetry for the Determination of the Number of Electrons in Faradaic
 Processes
;
_journal_issue 7
_journal_name_full Organometallics
_journal_page_first 1828
_journal_paper_doi 10.1021/om050917c
_journal_volume 25
_journal_year 2006
_chemical_formula_sum 'C33 H33 Fe3 N'
_chemical_formula_weight 611.15
_chemical_name_systematic
; 
 ? 
;
_space_group_IT_number 14
_symmetry_cell_setting monoclinic
_symmetry_space_group_name_Hall '-P 2ybc'
_symmetry_space_group_name_H-M 'P 1 21/c 1'
_atom_sites_solution_hydrogens geom
_atom_sites_solution_primary direct
_atom_sites_solution_secondary difmap
_audit_creation_method SHELXL-97
_cell_angle_alpha 90.00
_cell_angle_beta 99.8330(10)
_cell_angle_gamma 90.00
_cell_formula_units_Z 4
_cell_length_a 10.2333(6)
_cell_length_b 10.0512(6)
_cell_length_c 26.7733(16)
_cell_measurement_reflns_used 2796
_cell_measurement_temperature 300(2)
_cell_measurement_theta_max 23.09
_cell_measurement_theta_min 2.17
_cell_volume 2713.4(3)
_computing_cell_refinement 'Bruker SMART'
_computing_data_collection 'Bruker SMART'
_computing_data_reduction 'Bruker SAINT'
_computing_molecular_graphics 'Bruker SHELXTL'
_computing_publication_material 'Bruker SHELXTL'
_computing_structure_refinement 'SHELXL-97 (Sheldrick, 1997)'
_computing_structure_solution 'SHELXS-97 (Sheldrick, 1990)'
_diffrn_ambient_temperature 300(2)
_diffrn_measured_fraction_theta_full 0.999
_diffrn_measured_fraction_theta_max 0.999
_diffrn_measurement_device_type 'CCD area detector'
_diffrn_measurement_method 'phi and omega scans'
_diffrn_radiation_monochromator graphite
_diffrn_radiation_source 'fine-focus sealed tube'
_diffrn_radiation_type MoK\a
_diffrn_radiation_wavelength 0.71073
_diffrn_reflns_av_R_equivalents 0.0397
_diffrn_reflns_av_sigmaI/netI 0.0414
_diffrn_reflns_limit_h_max 10
_diffrn_reflns_limit_h_min -11
_diffrn_reflns_limit_k_max 11
_diffrn_reflns_limit_k_min -7
_diffrn_reflns_limit_l_max 26
_diffrn_reflns_limit_l_min -29
_diffrn_reflns_number 12105
_diffrn_reflns_theta_full 23.28
_diffrn_reflns_theta_max 23.28
_diffrn_reflns_theta_min 1.54
_exptl_absorpt_coefficient_mu 1.605
_exptl_absorpt_correction_T_max 1.000000
_exptl_absorpt_correction_T_min 0.797348
_exptl_absorpt_correction_type empirical
_exptl_absorpt_process_details
; 
  SADABS, Absorption corrections using Bruker CCD based on the method of 
  Bob Blessing.  Acta Cryst. 1995, A51, 33 
;
_exptl_crystal_colour Orange
_exptl_crystal_density_diffrn 1.496
_exptl_crystal_density_method 'not measured'
_exptl_crystal_description Block
_exptl_crystal_F_000 1264
_exptl_crystal_size_max 0.16
_exptl_crystal_size_mid 0.16
_exptl_crystal_size_min 0.05
_refine_diff_density_max 0.397
_refine_diff_density_min -0.290
_refine_diff_density_rms 0.056
_refine_ls_extinction_method none
_refine_ls_goodness_of_fit_ref 1.020
_refine_ls_hydrogen_treatment mixed
_refine_ls_matrix_type full
_refine_ls_number_parameters 334
_refine_ls_number_reflns 3899
_refine_ls_number_restraints 0
_refine_ls_restrained_S_all 1.020
_refine_ls_R_factor_all 0.0602
_refine_ls_R_factor_gt 0.0360
_refine_ls_shift/su_max 0.001
_refine_ls_shift/su_mean 0.000
_refine_ls_structure_factor_coef Fsqd
_refine_ls_weighting_details 'calc w=1/[\s^2^(Fo^2^)+(0.0356P)^2^+0.0000P] where P=(Fo^2^+2Fc^2^)/3'
_refine_ls_weighting_scheme calc
_refine_ls_wR_factor_gt 0.0777
_refine_ls_wR_factor_ref 0.0846
_reflns_number_gt 2710
_reflns_number_total 3899
_reflns_threshold_expression >2sigma(I)
_cod_data_source_file om050917csi20051022_083919.cif
_cod_data_source_block um522s
_cod_depositor_comments
;
The following automatic conversions were performed:

'_symmetry_cell_setting' value 'Monoclinic' changed to 'monoclinic'
according to /home/saulius/struct/CIF-dictionaries/cif_core.dic
dictionary named 'cif_core.dic' version 2.4.1 from
2010-06-29.

'_exptl_absorpt_correction_type' value 'Empirical'
changed to 'empirical' according to
/home/saulius/struct/CIF-dictionaries/cif_core.dic dictionary named
'cif_core.dic' version 2.4.1 from 2010-06-29.

Automatic conversion script
Id: cif_fix_values 1715 2011-07-08 13:25:40Z adriana 
;
_cod_original_sg_symbol_H-M P2(1)/c
_cod_database_code 4074821

loop_
_symmetry_equiv_pos_as_xyz
'x, y, z'
'-x, y+1/2, -z+1/2'
'-x, -y, -z'
'x, -y-1/2, z-1/2'

loop_
_atom_site_label
_atom_site_type_symbol
_atom_site_fract_x
_atom_site_fract_y
_atom_site_fract_z
_atom_site_U_iso_or_equiv
_atom_site_adp_type
_atom_site_occupancy
_atom_site_symmetry_multiplicity
_atom_site_calc_flag
_atom_site_refinement_flags
N1 N 0.6079(2) 0.3681(3) 0.38287(10) 0.0468(7) Uani 1 1 d .
Fe1 Fe 0.21900(5) 0.53441(5) 0.407536(18) 0.05118(17) Uani 1 1 d .
Fe2 Fe 0.75283(5) -0.03638(5) 0.423179(19) 0.05373(18) Uani 1 1 d .
Fe3 Fe 0.75113(5) 0.51378(5) 0.249408(17) 0.05079(17) Uani 1 1 d .
C1 C 0.5156(3) 0.4592(3) 0.40154(12) 0.0478(8) Uani 1 1 d .
H1A H 0.5355 0.5489 0.3918 0.057 Uiso 1 1 calc R
H1B H 0.5323 0.4558 0.4383 0.057 Uiso 1 1 calc R
C2 C 0.3702(3) 0.4343(3) 0.38366(13) 0.0471(9) Uani 1 1 d .
C3 C 0.2898(4) 0.4986(4) 0.34200(13) 0.0619(11) Uani 1 1 d .
H3A H 0.3197 0.5660 0.3200 0.074 Uiso 1 1 calc R
C4 C 0.1596(4) 0.4498(5) 0.33830(17) 0.0794(13) Uani 1 1 d .
H4A H 0.0832 0.4778 0.3132 0.095 Uiso 1 1 calc R
C5 C 0.1569(4) 0.3564(4) 0.3766(2) 0.0876(15) Uani 1 1 d .
H5A H 0.0791 0.3063 0.3829 0.105 Uiso 1 1 calc R
C6 C 0.2862(4) 0.3468(4) 0.40458(16) 0.0683(11) Uani 1 1 d .
H6A H 0.3134 0.2886 0.4339 0.082 Uiso 1 1 calc R
C7 C 0.2150(4) 0.5767(4) 0.48133(14) 0.0652(11) Uani 1 1 d .
H7A H 0.2382 0.5153 0.5099 0.078 Uiso 1 1 calc R
C8 C 0.0888(4) 0.5942(4) 0.45271(16) 0.0724(12) Uani 1 1 d .
H8A H 0.0079 0.5475 0.4576 0.087 Uiso 1 1 calc R
C9 C 0.0988(4) 0.6922(4) 0.41587(15) 0.0729(12) Uani 1 1 d .
H9A H 0.0259 0.7250 0.3903 0.087 Uiso 1 1 calc R
C10 C 0.2300(5) 0.7341(4) 0.42204(14) 0.0680(12) Uani 1 1 d .
H10A H 0.2655 0.8014 0.4015 0.082 Uiso 1 1 calc R
C11 C 0.3029(4) 0.6631(4) 0.46252(14) 0.0648(11) Uani 1 1 d .
H11A H 0.3979 0.6728 0.4756 0.078 Uiso 1 1 calc R
C12 C 0.5920(3) 0.2311(3) 0.39917(13) 0.0535(9) Uani 1 1 d .
H12A H 0.5123 0.1933 0.3794 0.064 Uiso 1 1 calc R
H12B H 0.5817 0.2306 0.4345 0.064 Uiso 1 1 calc R
C13 C 0.7094(4) 0.1472(3) 0.39272(14) 0.0547(10) Uani 1 1 d .
C14 C 0.8338(4) 0.1484(4) 0.42462(17) 0.0760(13) Uani 1 1 d .
H14A H 0.8580 0.2040 0.4549 0.091 Uiso 1 1 calc R
C15 C 0.9177(4) 0.0538(4) 0.4064(2) 0.0888(15) Uani 1 1 d .
H15A H 1.0096 0.0335 0.4216 0.107 Uiso 1 1 calc R
C16 C 0.8454(5) -0.0056(4) 0.36314(18) 0.0808(14) Uani 1 1 d .
H16A H 0.8780 -0.0749 0.3426 0.097 Uiso 1 1 calc R
C17 C 0.7165(4) 0.0510(4) 0.35425(14) 0.0663(11) Uani 1 1 d .
H17A H 0.6447 0.0277 0.3265 0.080 Uiso 1 1 calc R
C18 C 0.6020(5) -0.0871(5) 0.4587(2) 0.0900(15) Uani 1 1 d .
H18A H 0.5223 -0.0336 0.4595 0.108 Uiso 1 1 calc R
C19 C 0.7191(6) -0.0789(5) 0.49344(17) 0.0952(16) Uani 1 1 d .
H19A H 0.7363 -0.0203 0.5231 0.114 Uiso 1 1 calc R
C20 C 0.8087(5) -0.1735(4) 0.47857(16) 0.0855(14) Uani 1 1 d .
H20A H 0.8995 -0.1909 0.4959 0.103 Uiso 1 1 calc R
C21 C 0.7435(4) -0.2377(4) 0.43539(17) 0.0716(12) Uani 1 1 d .
H21A H 0.7811 -0.3072 0.4164 0.086 Uiso 1 1 calc R
C22 C 0.6153(4) -0.1835(4) 0.42297(18) 0.0797(13) Uani 1 1 d .
H22A H 0.5476 -0.2093 0.3942 0.096 Uiso 1 1 calc R
C23 C 0.6032(3) 0.3768(3) 0.32836(12) 0.0526(9) Uani 1 1 d .
H23A H 0.5114 0.3721 0.3116 0.063 Uiso 1 1 calc R
H23B H 0.6494 0.3010 0.3173 0.063 Uiso 1 1 calc R
C24 C 0.6639(3) 0.5019(3) 0.31236(12) 0.0447(9) Uani 1 1 d .
C25 C 0.6038(4) 0.6026(4) 0.27929(13) 0.0573(10) Uani 1 1 d .
H25A H 0.5101 0.6058 0.2635 0.069 Uiso 1 1 calc R
C26 C 0.7010(4) 0.6966(4) 0.27225(14) 0.0681(11) Uani 1 1 d .
H26A H 0.6865 0.7764 0.2510 0.082 Uiso 1 1 calc R
C27 C 0.8219(4) 0.6560(4) 0.30080(14) 0.0660(11) Uani 1 1 d .
H27A H 0.9070 0.7024 0.3032 0.079 Uiso 1 1 calc R
C28 C 0.7992(3) 0.5361(4) 0.32559(12) 0.0518(9) Uani 1 1 d .
H28A H 0.8665 0.4847 0.3480 0.062 Uiso 1 1 calc R
C29 C 0.7058(11) 0.3504(8) 0.2080(4) 0.131(3) Uani 1 1 d .
H29A H 0.6409 0.2822 0.2131 0.157 Uiso 1 1 calc R
C30 C 0.8353(15) 0.3510(10) 0.2276(3) 0.165(5) Uani 1 1 d .
H30A H 0.8808 0.2832 0.2505 0.198 Uiso 1 1 calc R
C31 C 0.8917(7) 0.4525(15) 0.2109(4) 0.176(5) Uani 1 1 d .
H31A H 0.9863 0.4745 0.2188 0.212 Uiso 1 1 calc R
C32 C 0.7987(13) 0.5202(6) 0.1797(3) 0.131(3) Uani 1 1 d .
H32A H 0.8133 0.6009 0.1609 0.157 Uiso 1 1 calc R
C33 C 0.6838(7) 0.4573(10) 0.1779(2) 0.110(2) Uani 1 1 d .
H33A H 0.5989 0.4828 0.1574 0.132 Uiso 1 1 calc R

loop_
_atom_site_aniso_label
_atom_site_aniso_U_11
_atom_site_aniso_U_22
_atom_site_aniso_U_33
_atom_site_aniso_U_23
_atom_site_aniso_U_13
_atom_site_aniso_U_12
N1 0.0478(18) 0.0415(18) 0.0543(18) -0.0001(13) 0.0180(14) 0.0030(13)
Fe1 0.0458(3) 0.0504(3) 0.0600(3) 0.0021(3) 0.0165(3) 0.0066(2)
Fe2 0.0478(3) 0.0471(3) 0.0698(4) -0.0055(3) 0.0198(3) 0.0077(2)
Fe3 0.0520(3) 0.0514(4) 0.0521(3) -0.0016(3) 0.0176(2) 0.0025(2)
C1 0.050(2) 0.042(2) 0.052(2) -0.0017(17) 0.0107(17) 0.0047(17)
C2 0.044(2) 0.041(2) 0.059(2) 0.0000(17) 0.0157(18) 0.0071(16)
C3 0.056(3) 0.077(3) 0.054(2) -0.006(2) 0.013(2) 0.012(2)
C4 0.053(3) 0.096(4) 0.085(3) -0.030(3) 0.002(2) 0.012(3)
C5 0.053(3) 0.068(3) 0.149(5) -0.034(3) 0.036(3) -0.012(2)
C6 0.065(3) 0.044(3) 0.103(3) 0.006(2) 0.031(3) 0.006(2)
C7 0.063(3) 0.076(3) 0.059(2) 0.011(2) 0.018(2) 0.014(2)
C8 0.054(3) 0.087(3) 0.084(3) -0.002(3) 0.034(2) 0.009(2)
C9 0.073(3) 0.073(3) 0.071(3) 0.000(2) 0.009(2) 0.031(2)
C10 0.094(4) 0.045(3) 0.069(3) -0.002(2) 0.025(3) 0.006(2)
C11 0.063(3) 0.074(3) 0.059(3) -0.007(2) 0.014(2) 0.006(2)
C12 0.047(2) 0.048(2) 0.069(2) 0.0032(18) 0.0195(19) 0.0076(17)
C13 0.059(3) 0.035(2) 0.076(3) -0.0043(19) 0.029(2) 0.0012(17)
C14 0.053(3) 0.052(3) 0.125(4) -0.018(2) 0.021(3) 0.003(2)
C15 0.043(3) 0.055(3) 0.174(5) -0.020(3) 0.035(3) 0.000(2)
C16 0.089(4) 0.058(3) 0.115(4) -0.002(3) 0.073(3) 0.005(2)
C17 0.086(3) 0.053(3) 0.067(3) -0.001(2) 0.030(2) 0.000(2)
C18 0.082(4) 0.080(4) 0.122(4) 0.036(3) 0.059(3) 0.024(3)
C19 0.142(5) 0.086(4) 0.066(3) 0.003(2) 0.041(3) 0.032(3)
C20 0.092(4) 0.084(4) 0.078(3) 0.012(3) 0.007(3) 0.034(3)
C21 0.076(3) 0.049(3) 0.095(3) 0.012(2) 0.027(3) 0.011(2)
C22 0.068(3) 0.060(3) 0.115(4) 0.017(3) 0.024(3) -0.002(2)
C23 0.049(2) 0.051(2) 0.060(2) -0.0075(18) 0.0157(18) -0.0019(17)
C24 0.045(2) 0.044(2) 0.047(2) -0.0032(16) 0.0156(17) 0.0044(16)
C25 0.054(2) 0.054(3) 0.065(2) -0.002(2) 0.011(2) 0.016(2)
C26 0.089(3) 0.042(3) 0.075(3) 0.006(2) 0.019(3) 0.012(2)
C27 0.072(3) 0.058(3) 0.070(3) -0.012(2) 0.018(2) -0.021(2)
C28 0.051(2) 0.052(2) 0.054(2) -0.0065(19) 0.0118(18) 0.0018(18)
C29 0.197(8) 0.078(5) 0.149(7) -0.070(5) 0.121(6) -0.061(5)
C30 0.263(13) 0.159(9) 0.082(5) 0.001(5) 0.056(8) 0.151(9)
C31 0.062(4) 0.357(17) 0.120(8) -0.131(8) 0.040(4) -0.008(7)
C32 0.246(10) 0.093(5) 0.075(4) -0.019(3) 0.087(5) -0.060(6)
C33 0.106(5) 0.141(6) 0.074(4) -0.040(4) -0.012(3) 0.042(5)

loop_
_atom_type_symbol
_atom_type_description
_atom_type_scat_dispersion_real
_atom_type_scat_dispersion_imag
_atom_type_scat_source
C C 0.0033 0.0016 'International Tables Vol C Tables 4.2.6.8 and 6.1.1.4'
H H 0.0000 0.0000 'International Tables Vol C Tables 4.2.6.8 and 6.1.1.4'
N N 0.0061 0.0033 'International Tables Vol C Tables 4.2.6.8 and 6.1.1.4'
Fe Fe 0.3463 0.8444 'International Tables Vol C Tables 4.2.6.8 and 6.1.1.4'

loop_
_geom_angle_atom_site_label_1
_geom_angle_atom_site_label_2
_geom_angle_atom_site_label_3
_geom_angle
C23 N1 C12 111.7(3)
C23 N1 C1 113.1(3)
C12 N1 C1 112.1(2)
C6 Fe1 C5 40.77(15)
C6 Fe1 C7 107.37(17)
C5 Fe1 C7 121.7(2)
C6 Fe1 C4 67.92(17)
C5 Fe1 C4 40.15(16)
C7 Fe1 C4 157.23(19)
C6 Fe1 C11 121.26(17)
C5 Fe1 C11 156.9(2)
C7 Fe1 C11 40.42(14)
C4 Fe1 C11 161.29(19)
C6 Fe1 C8 124.18(17)
C5 Fe1 C8 108.14(18)
C7 Fe1 C8 40.16(14)
C4 Fe1 C8 122.67(17)
C11 Fe1 C8 67.74(16)
C6 Fe1 C2 40.77(13)
C5 Fe1 C2 68.79(15)
C7 Fe1 C2 123.49(15)
C4 Fe1 C2 68.47(15)
C11 Fe1 C2 106.94(15)
C8 Fe1 C2 160.14(15)
C6 Fe1 C3 68.13(15)
C5 Fe1 C3 68.06(18)
C7 Fe1 C3 160.61(16)
C4 Fe1 C3 40.41(15)
C11 Fe1 C3 124.43(16)
C8 Fe1 C3 157.90(16)
C2 Fe1 C3 40.83(13)
C6 Fe1 C9 161.37(18)
C5 Fe1 C9 125.25(19)
C7 Fe1 C9 67.55(15)
C4 Fe1 C9 109.38(17)
C11 Fe1 C9 67.36(16)
C8 Fe1 C9 40.45(14)
C2 Fe1 C9 157.11(17)
C3 Fe1 C9 122.65(16)
C6 Fe1 C10 156.83(18)
C5 Fe1 C10 161.3(2)
C7 Fe1 C10 67.57(16)
C4 Fe1 C10 125.54(18)
C11 Fe1 C10 40.18(14)
C8 Fe1 C10 67.53(16)
C2 Fe1 C10 121.64(16)
C3 Fe1 C10 108.69(16)
C9 Fe1 C10 39.75(15)
C18 Fe2 C19 40.32(17)
C18 Fe2 C17 120.37(19)
C19 Fe2 C17 155.61(19)
C18 Fe2 C16 156.2(2)
C19 Fe2 C16 162.1(2)
C17 Fe2 C16 41.08(16)
C18 Fe2 C14 124.46(19)
C19 Fe2 C14 108.1(2)
C17 Fe2 C14 68.33(17)
C16 Fe2 C14 68.31(17)
C18 Fe2 C15 161.9(2)
C19 Fe2 C15 125.6(2)
C17 Fe2 C15 68.57(19)
C16 Fe2 C15 40.31(17)
C14 Fe2 C15 40.98(14)
C18 Fe2 C20 68.07(18)
C19 Fe2 C20 41.18(16)
C17 Fe2 C20 161.03(17)
C16 Fe2 C20 124.84(18)
C14 Fe2 C20 122.88(19)
C15 Fe2 C20 108.8(2)
C18 Fe2 C13 106.63(16)
C19 Fe2 C13 120.38(16)
C17 Fe2 C13 41.10(13)
C16 Fe2 C13 69.09(15)
C14 Fe2 C13 40.47(14)
C15 Fe2 C13 68.90(16)
C20 Fe2 C13 157.13(17)
C18 Fe2 C22 39.96(16)
C19 Fe2 C22 67.7(2)
C17 Fe2 C22 107.05(18)
C16 Fe2 C22 121.7(2)
C14 Fe2 C22 160.29(17)
C15 Fe2 C22 157.06(19)
C20 Fe2 C22 67.59(19)
C13 Fe2 C22 123.54(16)
C18 Fe2 C21 67.37(17)
C19 Fe2 C21 67.82(18)
C17 Fe2 C21 124.55(17)
C16 Fe2 C21 108.53(17)
C14 Fe2 C21 158.03(17)
C15 Fe2 C21 122.50(16)
C20 Fe2 C21 39.77(15)
C13 Fe2 C21 160.67(17)
C22 Fe2 C21 40.18(15)
C30 Fe3 C29 39.4(3)
C30 Fe3 C33 65.2(3)
C29 Fe3 C33 39.1(2)
C30 Fe3 C31 37.7(3)
C29 Fe3 C31 65.1(3)
C33 Fe3 C31 65.3(3)
C30 Fe3 C32 64.3(3)
C29 Fe3 C32 65.1(2)
C33 Fe3 C32 38.7(2)
C31 Fe3 C32 39.0(3)
C30 Fe3 C28 110.1(3)
C29 Fe3 C28 130.2(4)
C33 Fe3 C28 167.9(4)
C31 Fe3 C28 118.6(3)
C32 Fe3 C28 151.1(4)
C30 Fe3 C26 168.7(5)
C29 Fe3 C26 150.1(4)
C33 Fe3 C26 118.8(3)
C31 Fe3 C26 132.4(4)
C32 Fe3 C26 111.4(2)
C28 Fe3 C26 68.10(14)
C30 Fe3 C27 131.1(4)
C29 Fe3 C27 168.6(4)
C33 Fe3 C27 150.7(4)
C31 Fe3 C27 111.1(3)
C32 Fe3 C27 119.5(3)
C28 Fe3 C27 40.79(13)
C26 Fe3 C27 40.34(14)
C30 Fe3 C25 150.2(5)
C29 Fe3 C25 117.6(3)
C33 Fe3 C25 110.1(2)
C31 Fe3 C25 169.8(5)
C32 Fe3 C25 131.8(4)
C28 Fe3 C25 67.89(14)
C26 Fe3 C25 40.56(14)
C27 Fe3 C25 68.06(15)
C30 Fe3 C24 117.9(3)
C29 Fe3 C24 108.6(2)
C33 Fe3 C24 130.2(3)
C31 Fe3 C24 149.3(5)
C32 Fe3 C24 168.2(4)
C28 Fe3 C24 40.60(12)
C26 Fe3 C24 68.61(14)
C27 Fe3 C24 68.73(14)
C25 Fe3 C24 40.65(13)
N1 C1 C2 116.6(3)
C6 C2 C3 106.6(3)
C6 C2 C1 127.9(3)
C3 C2 C1 125.6(3)
C6 C2 Fe1 68.7(2)
C3 C2 Fe1 69.74(19)
C1 C2 Fe1 125.5(2)
C4 C3 C2 108.1(4)
C4 C3 Fe1 69.6(2)
C2 C3 Fe1 69.43(19)
C5 C4 C3 108.7(4)
C5 C4 Fe1 69.6(3)
C3 C4 Fe1 70.0(2)
C4 C5 C6 107.6(4)
C4 C5 Fe1 70.2(2)
C6 C5 Fe1 69.1(2)
C5 C6 C2 109.1(4)
C5 C6 Fe1 70.1(2)
C2 C6 Fe1 70.5(2)
C8 C7 C11 108.3(3)
C8 C7 Fe1 70.2(2)
C11 C7 Fe1 70.1(2)
C7 C8 C9 107.5(4)
C7 C8 Fe1 69.6(2)
C9 C8 Fe1 70.0(2)
C10 C9 C8 108.2(4)
C10 C9 Fe1 70.2(2)
C8 C9 Fe1 69.6(2)
C9 C10 C11 108.3(4)
C9 C10 Fe1 70.1(2)
C11 C10 Fe1 69.6(2)
C10 C11 C7 107.6(4)
C10 C11 Fe1 70.2(2)
C7 C11 Fe1 69.5(2)
N1 C12 C13 111.2(3)
C14 C13 C17 107.0(3)
C14 C13 C12 125.7(3)
C17 C13 C12 127.3(4)
C14 C13 Fe2 69.6(2)
C17 C13 Fe2 68.9(2)
C12 C13 Fe2 126.0(2)
C13 C14 C15 108.9(4)
C13 C14 Fe2 69.9(2)
C15 C14 Fe2 69.5(2)
C16 C15 C14 107.7(4)
C16 C15 Fe2 69.6(2)
C14 C15 Fe2 69.5(2)
C15 C16 C17 108.3(4)
C15 C16 Fe2 70.1(2)
C17 C16 Fe2 69.3(2)
C16 C17 C13 108.2(4)
C16 C17 Fe2 69.6(2)
C13 C17 Fe2 70.0(2)
C22 C18 C19 109.1(4)
C22 C18 Fe2 71.1(2)
C19 C18 Fe2 70.0(3)
C18 C19 C20 107.3(4)
C18 C19 Fe2 69.7(2)
C20 C19 Fe2 70.1(2)
C21 C20 C19 107.6(4)
C21 C20 Fe2 70.9(2)
C19 C20 Fe2 68.7(2)
C20 C21 C22 108.2(4)
C20 C21 Fe2 69.3(2)
C22 C21 Fe2 69.4(2)
C18 C22 C21 107.8(4)
C18 C22 Fe2 68.9(3)
C21 C22 Fe2 70.5(2)
N1 C23 C24 113.2(3)
C28 C24 C25 106.6(3)
C28 C24 C23 124.7(3)
C25 C24 C23 128.5(3)
C28 C24 Fe3 69.18(19)
C25 C24 Fe3 69.27(19)
C23 C24 Fe3 123.1(2)
C26 C25 C24 108.8(3)
C26 C25 Fe3 69.7(2)
C24 C25 Fe3 70.08(19)
C27 C26 C25 108.1(3)
C27 C26 Fe3 69.8(2)
C25 C26 Fe3 69.7(2)
C26 C27 C28 107.7(3)
C26 C27 Fe3 69.8(2)
C28 C27 Fe3 69.50(19)
C24 C28 C27 108.8(3)
C24 C28 Fe3 70.22(19)
C27 C28 Fe3 69.7(2)
C33 C29 C30 106.6(7)
C33 C29 Fe3 70.9(3)
C30 C29 Fe3 69.9(4)
C31 C30 C29 109.8(8)
C31 C30 Fe3 72.1(5)
C29 C30 Fe3 70.7(3)
C30 C31 C32 107.8(8)
C30 C31 Fe3 70.2(4)
C32 C31 Fe3 70.7(4)
C33 C32 C31 108.1(7)
C33 C32 Fe3 70.4(3)
C31 C32 Fe3 70.3(3)
C32 C33 C29 107.7(6)
C32 C33 Fe3 70.9(3)
C29 C33 Fe3 70.0(3)

loop_
_geom_bond_atom_site_label_1
_geom_bond_atom_site_label_2
_geom_bond_distance
N1 C23 1.454(4)
N1 C12 1.462(4)
N1 C1 1.464(4)
Fe1 C6 2.014(4)
Fe1 C5 2.027(4)
Fe1 C7 2.028(4)
Fe1 C4 2.036(4)
Fe1 C11 2.036(4)
Fe1 C8 2.037(4)
Fe1 C2 2.037(3)
Fe1 C3 2.042(3)
Fe1 C9 2.042(4)
Fe1 C10 2.043(4)
Fe2 C18 2.012(4)
Fe2 C19 2.015(4)
Fe2 C17 2.020(4)
Fe2 C16 2.024(4)
Fe2 C14 2.031(4)
Fe2 C15 2.032(4)
Fe2 C20 2.034(4)
Fe2 C13 2.035(3)
Fe2 C22 2.040(4)
Fe2 C21 2.055(4)
Fe3 C30 1.982(6)
Fe3 C29 1.992(5)
Fe3 C33 2.002(5)
Fe3 C31 2.004(6)
Fe3 C32 2.009(5)
Fe3 C28 2.027(3)
Fe3 C26 2.030(4)
Fe3 C27 2.030(4)
Fe3 C25 2.030(3)
Fe3 C24 2.041(3)
C1 C2 1.504(4)
C2 C6 1.411(5)
C2 C3 1.423(5)
C3 C4 1.408(5)
C4 C5 1.395(6)
C5 C6 1.408(5)
C7 C8 1.396(5)
C7 C11 1.404(5)
C8 C9 1.410(5)
C9 C10 1.389(5)
C10 C11 1.401(5)
C12 C13 1.502(4)
C13 C14 1.406(5)
C13 C17 1.424(5)
C14 C15 1.422(5)
C15 C16 1.398(6)
C16 C17 1.419(6)
C18 C22 1.385(6)
C18 C19 1.388(6)
C19 C20 1.424(6)
C20 C21 1.391(5)
C21 C22 1.407(5)
C23 C24 1.498(4)
C24 C28 1.411(4)
C24 C25 1.414(4)
C25 C26 1.407(5)
C26 C27 1.400(5)
C27 C28 1.414(5)
C29 C33 1.338(8)
C29 C30 1.340(10)
C30 C31 1.288(11)
C31 C32 1.341(10)
C32 C33 1.329(8)

loop_
_geom_torsion_atom_site_label_1
_geom_torsion_atom_site_label_2
_geom_torsion_atom_site_label_3
_geom_torsion_atom_site_label_4
_geom_torsion
C23 N1 C1 C2 65.1(4)
C12 N1 C1 C2 -62.3(4)
N1 C1 C2 C6 85.3(4)
N1 C1 C2 C3 -96.0(4)
N1 C1 C2 Fe1 174.7(2)
C5 Fe1 C2 C6 -37.5(2)
C7 Fe1 C2 C6 77.3(3)
C4 Fe1 C2 C6 -80.7(3)
C11 Fe1 C2 C6 118.5(2)
C8 Fe1 C2 C6 47.3(5)
C3 Fe1 C2 C6 -118.0(3)
C9 Fe1 C2 C6 -169.7(4)
C10 Fe1 C2 C6 159.9(2)
C6 Fe1 C2 C3 118.0(3)
C5 Fe1 C2 C3 80.6(3)
C7 Fe1 C2 C3 -164.6(2)
C4 Fe1 C2 C3 37.3(2)
C11 Fe1 C2 C3 -123.5(2)
C8 Fe1 C2 C3 165.3(4)
C9 Fe1 C2 C3 -51.7(5)
C10 Fe1 C2 C3 -82.1(3)
C6 Fe1 C2 C1 -122.1(4)
C5 Fe1 C2 C1 -159.5(4)
C7 Fe1 C2 C1 -44.8(3)
C4 Fe1 C2 C1 157.2(4)
C11 Fe1 C2 C1 -3.6(3)
C8 Fe1 C2 C1 -74.8(5)
C3 Fe1 C2 C1 119.9(4)
C9 Fe1 C2 C1 68.2(5)
C10 Fe1 C2 C1 37.8(3)
C6 C2 C3 C4 0.1(4)
C1 C2 C3 C4 -178.8(3)
Fe1 C2 C3 C4 -59.0(3)
C6 C2 C3 Fe1 59.1(2)
C1 C2 C3 Fe1 -119.8(3)
C6 Fe1 C3 C4 81.2(3)
C5 Fe1 C3 C4 37.1(2)
C7 Fe1 C3 C4 161.3(4)
C11 Fe1 C3 C4 -165.1(3)
C8 Fe1 C3 C4 -47.2(5)
C2 Fe1 C3 C4 119.6(4)
C9 Fe1 C3 C4 -81.7(3)
C10 Fe1 C3 C4 -123.3(3)
C6 Fe1 C3 C2 -38.4(2)
C5 Fe1 C3 C2 -82.5(2)
C7 Fe1 C3 C2 41.7(6)
C4 Fe1 C3 C2 -119.6(4)
C11 Fe1 C3 C2 75.3(3)
C8 Fe1 C3 C2 -166.8(4)
C9 Fe1 C3 C2 158.7(2)
C10 Fe1 C3 C2 117.1(2)
C2 C3 C4 C5 -0.1(5)
Fe1 C3 C4 C5 -59.1(3)
C2 C3 C4 Fe1 58.9(2)
C6 Fe1 C4 C5 38.1(2)
C7 Fe1 C4 C5 -44.1(5)
C11 Fe1 C4 C5 161.4(5)
C8 Fe1 C4 C5 -79.2(3)
C2 Fe1 C4 C5 82.2(3)
C3 Fe1 C4 C5 119.9(4)
C9 Fe1 C4 C5 -122.1(3)
C10 Fe1 C4 C5 -163.5(3)
C6 Fe1 C4 C3 -81.7(3)
C5 Fe1 C4 C3 -119.9(4)
C7 Fe1 C4 C3 -164.0(4)
C11 Fe1 C4 C3 41.5(6)
C8 Fe1 C4 C3 160.9(2)
C2 Fe1 C4 C3 -37.7(2)
C9 Fe1 C4 C3 118.0(3)
C10 Fe1 C4 C3 76.6(3)
C3 C4 C5 C6 0.1(5)
Fe1 C4 C5 C6 -59.2(3)
C3 C4 C5 Fe1 59.3(3)
C6 Fe1 C5 C4 -118.8(4)
C7 Fe1 C5 C4 161.5(2)
C11 Fe1 C5 C4 -164.8(4)
C8 Fe1 C5 C4 119.5(3)
C2 Fe1 C5 C4 -81.3(3)
C3 Fe1 C5 C4 -37.3(2)
C9 Fe1 C5 C4 78.0(3)
C10 Fe1 C5 C4 46.2(6)
C7 Fe1 C5 C6 -79.7(3)
C4 Fe1 C5 C6 118.8(4)
C11 Fe1 C5 C6 -46.1(5)
C8 Fe1 C5 C6 -121.7(3)
C2 Fe1 C5 C6 37.5(2)
C3 Fe1 C5 C6 81.5(2)
C9 Fe1 C5 C6 -163.2(2)
C10 Fe1 C5 C6 165.0(5)
C4 C5 C6 C2 -0.1(5)
Fe1 C5 C6 C2 -60.0(3)
C4 C5 C6 Fe1 59.9(3)
C3 C2 C6 C5 0.0(4)
C1 C2 C6 C5 178.9(3)
Fe1 C2 C6 C5 59.8(3)
C3 C2 C6 Fe1 -59.8(2)
C1 C2 C6 Fe1 119.1(3)
C7 Fe1 C6 C5 118.7(3)
C4 Fe1 C6 C5 -37.6(2)
C11 Fe1 C6 C5 160.7(3)
C8 Fe1 C6 C5 77.8(3)
C2 Fe1 C6 C5 -119.8(4)
C3 Fe1 C6 C5 -81.3(3)
C9 Fe1 C6 C5 47.7(6)
C10 Fe1 C6 C5 -167.8(4)
C5 Fe1 C6 C2 119.8(4)
C7 Fe1 C6 C2 -121.5(2)
C4 Fe1 C6 C2 82.2(2)
C11 Fe1 C6 C2 -79.5(3)
C8 Fe1 C6 C2 -162.4(2)
C3 Fe1 C6 C2 38.5(2)
C9 Fe1 C6 C2 167.4(4)
C10 Fe1 C6 C2 -48.1(5)
C6 Fe1 C7 C8 -122.8(3)
C5 Fe1 C7 C8 -80.5(3)
C4 Fe1 C7 C8 -48.7(5)
C11 Fe1 C7 C8 119.1(3)
C2 Fe1 C7 C8 -164.7(2)
C3 Fe1 C7 C8 163.9(4)
C9 Fe1 C7 C8 38.1(2)
C10 Fe1 C7 C8 81.3(3)
C6 Fe1 C7 C11 118.1(2)
C5 Fe1 C7 C11 160.4(2)
C4 Fe1 C7 C11 -167.7(4)
C8 Fe1 C7 C11 -119.1(3)
C2 Fe1 C7 C11 76.2(3)
C3 Fe1 C7 C11 44.8(6)
C9 Fe1 C7 C11 -81.0(3)
C10 Fe1 C7 C11 -37.8(2)
C11 C7 C8 C9 0.0(4)
Fe1 C7 C8 C9 -60.0(3)
C11 C7 C8 Fe1 60.0(3)
C6 Fe1 C8 C7 75.8(3)
C5 Fe1 C8 C7 118.0(3)
C4 Fe1 C8 C7 159.8(3)
C11 Fe1 C8 C7 -37.8(2)
C2 Fe1 C8 C7 40.3(6)
C3 Fe1 C8 C7 -165.8(4)
C9 Fe1 C8 C7 -118.5(4)
C10 Fe1 C8 C7 -81.4(3)
C6 Fe1 C8 C9 -165.7(3)
C5 Fe1 C8 C9 -123.5(3)
C7 Fe1 C8 C9 118.5(4)
C4 Fe1 C8 C9 -81.7(3)
C11 Fe1 C8 C9 80.7(3)
C2 Fe1 C8 C9 158.8(4)
C3 Fe1 C8 C9 -47.3(5)
C10 Fe1 C8 C9 37.1(2)
C7 C8 C9 C10 0.0(4)
Fe1 C8 C9 C10 -59.8(3)
C7 C8 C9 Fe1 59.7(3)
C6 Fe1 C9 C10 159.0(5)
C5 Fe1 C9 C10 -164.7(3)
C7 Fe1 C9 C10 81.4(3)
C4 Fe1 C9 C10 -122.7(3)
C11 Fe1 C9 C10 37.5(2)
C8 Fe1 C9 C10 119.3(4)
C2 Fe1 C9 C10 -42.4(5)
C3 Fe1 C9 C10 -79.9(3)
C6 Fe1 C9 C8 39.8(6)
C5 Fe1 C9 C8 76.0(3)
C7 Fe1 C9 C8 -37.8(2)
C4 Fe1 C9 C8 118.0(3)
C11 Fe1 C9 C8 -81.8(3)
C2 Fe1 C9 C8 -161.6(3)
C3 Fe1 C9 C8 160.8(2)
C10 Fe1 C9 C8 -119.3(4)
C8 C9 C10 C11 0.0(4)
Fe1 C9 C10 C11 -59.4(3)
C8 C9 C10 Fe1 59.4(3)
C6 Fe1 C10 C9 -163.1(4)
C5 Fe1 C10 C9 42.3(6)
C7 Fe1 C10 C9 -81.4(3)
C4 Fe1 C10 C9 77.2(3)
C11 Fe1 C10 C9 -119.4(4)
C8 Fe1 C10 C9 -37.8(2)
C2 Fe1 C10 C9 162.1(2)
C3 Fe1 C10 C9 118.9(2)
C6 Fe1 C10 C11 -43.7(5)
C5 Fe1 C10 C11 161.7(5)
C7 Fe1 C10 C11 38.0(2)
C4 Fe1 C10 C11 -163.4(2)
C8 Fe1 C10 C11 81.6(2)
C2 Fe1 C10 C11 -78.5(3)
C3 Fe1 C10 C11 -121.6(2)
C9 Fe1 C10 C11 119.4(4)
C9 C10 C11 C7 0.0(4)
Fe1 C10 C11 C7 -59.6(3)
C9 C10 C11 Fe1 59.6(3)
C8 C7 C11 C10 0.0(4)
Fe1 C7 C11 C10 60.1(3)
C8 C7 C11 Fe1 -60.1(3)
C6 Fe1 C11 C10 161.5(2)
C5 Fe1 C11 C10 -165.2(4)
C7 Fe1 C11 C10 -118.6(3)
C4 Fe1 C11 C10 46.5(6)
C8 Fe1 C11 C10 -81.1(3)
C2 Fe1 C11 C10 119.3(2)
C3 Fe1 C11 C10 77.9(3)
C9 Fe1 C11 C10 -37.1(2)
C6 Fe1 C11 C7 -80.0(3)
C5 Fe1 C11 C7 -46.6(5)
C4 Fe1 C11 C7 165.1(5)
C8 Fe1 C11 C7 37.5(2)
C2 Fe1 C11 C7 -122.1(2)
C3 Fe1 C11 C7 -163.5(2)
C9 Fe1 C11 C7 81.5(2)
C10 Fe1 C11 C7 118.6(3)
C23 N1 C12 C13 67.9(4)
C1 N1 C12 C13 -164.0(3)
N1 C12 C13 C14 76.7(4)
N1 C12 C13 C17 -104.2(4)
N1 C12 C13 Fe2 166.2(2)
C18 Fe2 C13 C14 124.0(3)
C19 Fe2 C13 C14 82.4(3)
C17 Fe2 C13 C14 -118.6(3)
C16 Fe2 C13 C14 -80.7(3)
C15 Fe2 C13 C14 -37.4(2)
C20 Fe2 C13 C14 51.2(5)
C22 Fe2 C13 C14 164.4(3)
C21 Fe2 C13 C14 -167.2(4)
C18 Fe2 C13 C17 -117.4(3)
C19 Fe2 C13 C17 -159.1(3)
C16 Fe2 C13 C17 37.9(3)
C14 Fe2 C13 C17 118.6(3)
C15 Fe2 C13 C17 81.2(3)
C20 Fe2 C13 C17 169.7(4)
C22 Fe2 C13 C17 -77.0(3)
C21 Fe2 C13 C17 -48.6(5)
C18 Fe2 C13 C12 4.0(4)
C19 Fe2 C13 C12 -37.6(4)
C17 Fe2 C13 C12 121.4(4)
C16 Fe2 C13 C12 159.3(4)
C14 Fe2 C13 C12 -120.0(4)
C15 Fe2 C13 C12 -157.4(4)
C20 Fe2 C13 C12 -68.8(6)
C22 Fe2 C13 C12 44.4(4)
C21 Fe2 C13 C12 72.8(6)
C17 C13 C14 C15 -0.1(4)
C12 C13 C14 C15 179.1(4)
Fe2 C13 C14 C15 58.8(3)
C17 C13 C14 Fe2 -58.9(2)
C12 C13 C14 Fe2 120.3(3)
C18 Fe2 C14 C13 -74.4(3)
C19 Fe2 C14 C13 -115.9(3)
C17 Fe2 C14 C13 38.4(2)
C16 Fe2 C14 C13 82.8(3)
C15 Fe2 C14 C13 120.3(4)
C20 Fe2 C14 C13 -158.9(2)
C22 Fe2 C14 C13 -41.6(6)
C21 Fe2 C14 C13 168.7(4)
C18 Fe2 C14 C15 165.4(3)
C19 Fe2 C14 C15 123.8(3)
C17 Fe2 C14 C15 -81.8(3)
C16 Fe2 C14 C15 -37.5(3)
C20 Fe2 C14 C15 80.9(3)
C13 Fe2 C14 C15 -120.3(4)
C22 Fe2 C14 C15 -161.9(5)
C21 Fe2 C14 C15 48.4(6)
C13 C14 C15 C16 0.2(5)
Fe2 C14 C15 C16 59.3(3)
C13 C14 C15 Fe2 -59.0(3)
C18 Fe2 C15 C16 -161.0(5)
C19 Fe2 C15 C16 164.9(3)
C17 Fe2 C15 C16 -37.9(3)
C14 Fe2 C15 C16 -119.1(4)
C20 Fe2 C15 C16 122.1(3)
C13 Fe2 C15 C16 -82.1(3)
C22 Fe2 C15 C16 45.3(6)
C21 Fe2 C15 C16 80.3(3)
C18 Fe2 C15 C14 -42.0(7)
C19 Fe2 C15 C14 -76.0(3)
C17 Fe2 C15 C14 81.2(3)
C16 Fe2 C15 C14 119.1(4)
C20 Fe2 C15 C14 -118.8(3)
C13 Fe2 C15 C14 36.9(3)
C22 Fe2 C15 C14 164.4(4)
C21 Fe2 C15 C14 -160.6(3)
C14 C15 C16 C17 -0.2(5)
Fe2 C15 C16 C17 59.0(3)
C14 C15 C16 Fe2 -59.2(3)
C18 Fe2 C16 C15 165.5(4)
C19 Fe2 C16 C15 -43.7(7)
C17 Fe2 C16 C15 119.5(4)
C14 Fe2 C16 C15 38.1(3)
C20 Fe2 C16 C15 -77.7(3)
C13 Fe2 C16 C15 81.6(3)
C22 Fe2 C16 C15 -161.0(2)
C21 Fe2 C16 C15 -118.7(3)
C18 Fe2 C16 C17 45.9(5)
C19 Fe2 C16 C17 -163.2(5)
C14 Fe2 C16 C17 -81.5(3)
C15 Fe2 C16 C17 -119.5(4)
C20 Fe2 C16 C17 162.8(3)
C13 Fe2 C16 C17 -37.9(2)
C22 Fe2 C16 C17 79.5(3)
C21 Fe2 C16 C17 121.7(3)
C15 C16 C17 C13 0.1(5)
Fe2 C16 C17 C13 59.7(3)
C15 C16 C17 Fe2 -59.5(3)
C14 C13 C17 C16 0.0(4)
C12 C13 C17 C16 -179.2(3)
Fe2 C13 C17 C16 -59.4(3)
C14 C13 C17 Fe2 59.4(3)
C12 C13 C17 Fe2 -119.8(4)
C18 Fe2 C17 C16 -160.4(3)
C19 Fe2 C17 C16 167.6(4)
C14 Fe2 C17 C16 81.4(3)
C15 Fe2 C17 C16 37.2(2)
C20 Fe2 C17 C16 -48.5(7)
C13 Fe2 C17 C16 119.2(4)
C22 Fe2 C17 C16 -118.9(3)
C21 Fe2 C17 C16 -78.3(3)
C18 Fe2 C17 C13 80.4(3)
C19 Fe2 C17 C13 48.3(5)
C16 Fe2 C17 C13 -119.2(4)
C14 Fe2 C17 C13 -37.8(2)
C15 Fe2 C17 C13 -82.0(2)
C20 Fe2 C17 C13 -167.7(5)
C22 Fe2 C17 C13 121.8(2)
C21 Fe2 C17 C13 162.5(2)
C19 Fe2 C18 C22 -119.6(4)
C17 Fe2 C18 C22 80.2(3)
C16 Fe2 C18 C22 47.0(5)
C14 Fe2 C18 C22 163.5(3)
C15 Fe2 C18 C22 -164.4(5)
C20 Fe2 C18 C22 -80.8(3)
C13 Fe2 C18 C22 122.8(3)
C21 Fe2 C18 C22 -37.7(3)
C17 Fe2 C18 C19 -160.2(3)
C16 Fe2 C18 C19 166.6(4)
C14 Fe2 C18 C19 -76.9(3)
C15 Fe2 C18 C19 -44.8(7)
C20 Fe2 C18 C19 38.8(3)
C13 Fe2 C18 C19 -117.6(3)
C22 Fe2 C18 C19 119.6(4)
C21 Fe2 C18 C19 81.9(3)
C22 C18 C19 C20 0.2(5)
Fe2 C18 C19 C20 -60.3(3)
C22 C18 C19 Fe2 60.6(3)
C17 Fe2 C19 C18 45.1(6)
C16 Fe2 C19 C18 -162.3(5)
C14 Fe2 C19 C18 122.3(3)
C15 Fe2 C19 C18 164.4(3)
C20 Fe2 C19 C18 -118.1(4)
C13 Fe2 C19 C18 79.7(3)
C22 Fe2 C19 C18 -37.1(3)
C21 Fe2 C19 C18 -80.7(3)
C18 Fe2 C19 C20 118.1(4)
C17 Fe2 C19 C20 163.1(4)
C16 Fe2 C19 C20 -44.3(8)
C14 Fe2 C19 C20 -119.6(3)
C15 Fe2 C19 C20 -77.6(3)
C13 Fe2 C19 C20 -162.2(3)
C22 Fe2 C19 C20 80.9(3)
C21 Fe2 C19 C20 37.4(3)
C18 C19 C20 C21 -0.5(5)
Fe2 C19 C20 C21 -60.6(3)
C18 C19 C20 Fe2 60.1(3)
C18 Fe2 C20 C21 80.5(3)
C19 Fe2 C20 C21 118.5(4)
C17 Fe2 C20 C21 -39.8(7)
C16 Fe2 C20 C21 -76.7(3)
C14 Fe2 C20 C21 -161.7(2)
C15 Fe2 C20 C21 -118.6(3)
C13 Fe2 C20 C21 161.3(4)
C22 Fe2 C20 C21 37.2(3)
C18 Fe2 C20 C19 -38.0(3)
C17 Fe2 C20 C19 -158.4(5)
C16 Fe2 C20 C19 164.8(3)
C14 Fe2 C20 C19 79.8(4)
C15 Fe2 C20 C19 122.9(3)
C13 Fe2 C20 C19 42.8(6)
C22 Fe2 C20 C19 -81.3(3)
C21 Fe2 C20 C19 -118.5(4)
C19 C20 C21 C22 0.6(5)
Fe2 C20 C21 C22 -58.6(3)
C19 C20 C21 Fe2 59.2(3)
C18 Fe2 C21 C20 -82.4(3)
C19 Fe2 C21 C20 -38.7(3)
C17 Fe2 C21 C20 165.3(3)
C16 Fe2 C21 C20 122.6(3)
C14 Fe2 C21 C20 44.8(6)
C15 Fe2 C21 C20 80.4(3)
C13 Fe2 C21 C20 -157.9(4)
C22 Fe2 C21 C20 -119.9(4)
C18 Fe2 C21 C22 37.5(3)
C19 Fe2 C21 C22 81.3(3)
C17 Fe2 C21 C22 -74.7(3)
C16 Fe2 C21 C22 -117.5(3)
C14 Fe2 C21 C22 164.7(4)
C15 Fe2 C21 C22 -159.7(3)
C20 Fe2 C21 C22 119.9(4)
C13 Fe2 C21 C22 -37.9(6)
C19 C18 C22 C21 0.1(5)
Fe2 C18 C22 C21 60.0(3)
C19 C18 C22 Fe2 -59.8(3)
C20 C21 C22 C18 -0.4(5)
Fe2 C21 C22 C18 -59.0(3)
C20 C21 C22 Fe2 58.6(3)
C19 Fe2 C22 C18 37.4(3)
C17 Fe2 C22 C18 -117.2(3)
C16 Fe2 C22 C18 -159.7(3)
C14 Fe2 C22 C18 -44.0(7)
C15 Fe2 C22 C18 167.6(5)
C20 Fe2 C22 C18 82.1(3)
C13 Fe2 C22 C18 -75.1(3)
C21 Fe2 C22 C18 119.0(4)
C18 Fe2 C22 C21 -119.0(4)
C19 Fe2 C22 C21 -81.5(3)
C17 Fe2 C22 C21 123.8(3)
C16 Fe2 C22 C21 81.3(3)
C14 Fe2 C22 C21 -163.0(5)
C15 Fe2 C22 C21 48.6(6)
C20 Fe2 C22 C21 -36.8(3)
C13 Fe2 C22 C21 165.9(2)
C12 N1 C23 C24 -160.2(3)
C1 N1 C23 C24 72.2(3)
N1 C23 C24 C28 64.6(4)
N1 C23 C24 C25 -120.3(4)
N1 C23 C24 Fe3 150.9(2)
C30 Fe3 C24 C28 88.9(5)
C29 Fe3 C24 C28 130.8(5)
C33 Fe3 C24 C28 168.9(4)
C31 Fe3 C24 C28 58.4(6)
C32 Fe3 C24 C28 -173.2(10)
C26 Fe3 C24 C28 -80.9(2)
C27 Fe3 C24 C28 -37.4(2)
C25 Fe3 C24 C28 -118.1(3)
C30 Fe3 C24 C25 -153.0(5)
C29 Fe3 C24 C25 -111.1(5)
C33 Fe3 C24 C25 -73.0(4)
C31 Fe3 C24 C25 176.5(5)
C32 Fe3 C24 C25 -55.1(11)
C28 Fe3 C24 C25 118.1(3)
C26 Fe3 C24 C25 37.2(2)
C27 Fe3 C24 C25 80.7(2)
C30 Fe3 C24 C23 -29.8(6)
C29 Fe3 C24 C23 12.1(5)
C33 Fe3 C24 C23 50.2(4)
C31 Fe3 C24 C23 -60.2(6)
C32 Fe3 C24 C23 68.1(11)
C28 Fe3 C24 C23 -118.7(4)
C26 Fe3 C24 C23 160.5(3)
C27 Fe3 C24 C23 -156.1(3)
C25 Fe3 C24 C23 123.2(4)
C28 C24 C25 C26 0.2(4)
C23 C24 C25 C26 -175.6(3)
Fe3 C24 C25 C26 -59.1(3)
C28 C24 C25 Fe3 59.4(2)
C23 C24 C25 Fe3 -116.5(3)
C30 Fe3 C25 C26 173.9(6)
C29 Fe3 C25 C26 -153.3(4)
C33 Fe3 C25 C26 -111.1(4)
C31 Fe3 C25 C26 -49.9(14)
C32 Fe3 C25 C26 -73.1(4)
C28 Fe3 C25 C26 81.7(2)
C27 Fe3 C25 C26 37.5(2)
C24 Fe3 C25 C26 120.0(3)
C30 Fe3 C25 C24 53.9(6)
C29 Fe3 C25 C24 86.7(5)
C33 Fe3 C25 C24 128.9(4)
C31 Fe3 C25 C24 -169.9(14)
C32 Fe3 C25 C24 167.0(4)
C28 Fe3 C25 C24 -38.3(2)
C26 Fe3 C25 C24 -120.0(3)
C27 Fe3 C25 C24 -82.4(2)
C24 C25 C26 C27 -0.2(4)
Fe3 C25 C26 C27 -59.5(3)
C24 C25 C26 Fe3 59.4(2)
C30 Fe3 C26 C27 -45.2(12)
C29 Fe3 C26 C27 172.2(5)
C33 Fe3 C26 C27 -153.0(4)
C31 Fe3 C26 C27 -71.3(5)
C32 Fe3 C26 C27 -110.8(5)
C28 Fe3 C26 C27 38.1(2)
C25 Fe3 C26 C27 119.2(3)
C24 Fe3 C26 C27 81.9(2)
C30 Fe3 C26 C25 -164.4(11)
C29 Fe3 C26 C25 53.0(5)
C33 Fe3 C26 C25 87.8(4)
C31 Fe3 C26 C25 169.5(5)
C32 Fe3 C26 C25 130.0(4)
C28 Fe3 C26 C25 -81.1(2)
C27 Fe3 C26 C25 -119.2(3)
C24 Fe3 C26 C25 -37.3(2)
C25 C26 C27 C28 0.0(4)
Fe3 C26 C27 C28 -59.4(2)
C25 C26 C27 Fe3 59.5(3)
C30 Fe3 C27 C26 169.3(5)
C29 Fe3 C27 C26 -160.0(10)
C33 Fe3 C27 C26 54.6(5)
C31 Fe3 C27 C26 131.4(6)
C32 Fe3 C27 C26 89.0(5)
C28 Fe3 C27 C26 -118.8(3)
C25 Fe3 C27 C26 -37.7(2)
C24 Fe3 C27 C26 -81.6(2)
C30 Fe3 C27 C28 -71.8(5)
C29 Fe3 C27 C28 -41.1(11)
C33 Fe3 C27 C28 173.4(4)
C31 Fe3 C27 C28 -109.8(5)
C32 Fe3 C27 C28 -152.2(4)
C26 Fe3 C27 C28 118.8(3)
C25 Fe3 C27 C28 81.1(2)
C24 Fe3 C27 C28 37.3(2)
C25 C24 C28 C27 -0.2(4)
C23 C24 C28 C27 175.8(3)
Fe3 C24 C28 C27 59.2(2)
C25 C24 C28 Fe3 -59.4(2)
C23 C24 C28 Fe3 116.6(3)
C26 C27 C28 C24 0.1(4)
Fe3 C27 C28 C24 -59.5(2)
C26 C27 C28 Fe3 59.6(3)
C30 Fe3 C28 C24 -109.8(5)
C29 Fe3 C28 C24 -69.9(4)
C33 Fe3 C28 C24 -44.5(10)
C31 Fe3 C28 C24 -150.3(5)
C32 Fe3 C28 C24 177.1(5)
C26 Fe3 C28 C24 82.2(2)
C27 Fe3 C28 C24 119.9(3)
C25 Fe3 C28 C24 38.3(2)
C30 Fe3 C28 C27 130.3(5)
C29 Fe3 C28 C27 170.2(4)
C33 Fe3 C28 C27 -164.5(9)
C31 Fe3 C28 C27 89.8(5)
C32 Fe3 C28 C27 57.2(5)
C26 Fe3 C28 C27 -37.7(2)
C25 Fe3 C28 C27 -81.6(2)
C24 Fe3 C28 C27 -119.9(3)
C30 Fe3 C29 C33 -116.7(6)
C31 Fe3 C29 C33 -80.7(5)
C32 Fe3 C29 C33 -37.5(4)
C28 Fe3 C29 C33 171.8(4)
C26 Fe3 C29 C33 52.5(6)
C27 Fe3 C29 C33 -153.9(9)
C25 Fe3 C29 C33 88.4(5)
C24 Fe3 C29 C33 131.7(5)
C33 Fe3 C29 C30 116.7(6)
C31 Fe3 C29 C30 36.0(5)
C32 Fe3 C29 C30 79.2(5)
C28 Fe3 C29 C30 -71.5(6)
C26 Fe3 C29 C30 169.2(5)
C27 Fe3 C29 C30 -37.3(13)
C25 Fe3 C29 C30 -155.0(5)
C24 Fe3 C29 C30 -111.6(6)
C33 C29 C30 C31 0.0(8)
Fe3 C29 C30 C31 -61.8(6)
C33 C29 C30 Fe3 61.7(4)
C29 Fe3 C30 C31 119.4(8)
C33 Fe3 C30 C31 81.0(6)
C32 Fe3 C30 C31 38.1(5)
C28 Fe3 C30 C31 -111.1(7)
C26 Fe3 C30 C31 -32.1(17)
C27 Fe3 C30 C31 -69.7(7)
C25 Fe3 C30 C31 168.5(5)
C24 Fe3 C30 C31 -155.0(6)
C33 Fe3 C30 C29 -38.4(4)
C31 Fe3 C30 C29 -119.4(8)
C32 Fe3 C30 C29 -81.4(5)
C28 Fe3 C30 C29 129.5(6)
C26 Fe3 C30 C29 -151.6(11)
C27 Fe3 C30 C29 170.9(5)
C25 Fe3 C30 C29 49.0(8)
C24 Fe3 C30 C29 85.6(6)
C29 C30 C31 C32 -0.1(9)
Fe3 C30 C31 C32 -61.0(5)
C29 C30 C31 Fe3 60.9(5)
C29 Fe3 C31 C30 -37.5(6)
C33 Fe3 C31 C30 -80.9(6)
C32 Fe3 C31 C30 -118.1(8)
C28 Fe3 C31 C30 86.3(8)
C26 Fe3 C31 C30 171.9(6)
C27 Fe3 C31 C30 130.8(7)
C25 Fe3 C31 C30 -145.8(14)
C24 Fe3 C31 C30 47.1(10)
C30 Fe3 C31 C32 118.1(8)
C29 Fe3 C31 C32 80.5(5)
C33 Fe3 C31 C32 37.2(4)
C28 Fe3 C31 C32 -155.6(5)
C26 Fe3 C31 C32 -70.1(6)
C27 Fe3 C31 C32 -111.2(6)
C25 Fe3 C31 C32 -27.8(18)
C24 Fe3 C31 C32 165.2(4)
C30 C31 C32 C33 0.2(8)
Fe3 C31 C32 C33 -60.5(4)
C30 C31 C32 Fe3 60.7(5)
C30 Fe3 C32 C33 81.7(5)
C29 Fe3 C32 C33 38.0(4)
C31 Fe3 C32 C33 118.5(7)
C28 Fe3 C32 C33 167.1(4)
C26 Fe3 C32 C33 -109.7(5)
C27 Fe3 C32 C33 -153.8(5)
C25 Fe3 C32 C33 -67.8(6)
C24 Fe3 C32 C33 -22.0(15)
C30 Fe3 C32 C31 -36.8(6)
C29 Fe3 C32 C31 -80.6(5)
C33 Fe3 C32 C31 -118.5(7)
C28 Fe3 C32 C31 48.6(8)
C26 Fe3 C32 C31 131.8(6)
C27 Fe3 C32 C31 87.7(6)
C25 Fe3 C32 C31 173.7(6)
C24 Fe3 C32 C31 -140.6(12)
C31 C32 C33 C29 -0.2(7)
Fe3 C32 C33 C29 -60.6(4)
C31 C32 C33 Fe3 60.5(4)
C30 C29 C33 C32 0.1(7)
Fe3 C29 C33 C32 61.2(4)
C30 C29 C33 Fe3 -61.1(4)
C30 Fe3 C33 C32 -79.2(5)
C29 Fe3 C33 C32 -117.9(6)
C31 Fe3 C33 C32 -37.5(5)
C28 Fe3 C33 C32 -149.1(9)
C26 Fe3 C33 C32 88.9(6)
C27 Fe3 C33 C32 51.9(7)
C25 Fe3 C33 C32 132.7(6)
C24 Fe3 C33 C32 174.2(5)
C30 Fe3 C33 C29 38.7(4)
C31 Fe3 C33 C29 80.4(5)
C32 Fe3 C33 C29 117.9(6)
C28 Fe3 C33 C29 -31.2(12)
C26 Fe3 C33 C29 -153.2(5)
C27 Fe3 C33 C29 169.8(5)
C25 Fe3 C33 C29 -109.4(5)
C24 Fe3 C33 C29 -67.9(5)
